data_7131091
loop_
_publ_author_name
'Aimon, Anthony'
'Dow, Mark J.'
'Hanby, Abigail R.'
'Okolo, Ephraim A.'
'Pask, Christopher M.'
'Nelson, Adam'
'Marsden, Stephen P.'

_publ_section_title
;
 Synthesis of spirocyclic 1,2-diamines by dearomatising intramolecular
 diamination of phenols.
;
_journal_issue 5
_journal_name_full 'Chemical communications (Cambridge, England)'
_journal_page_first 607
_journal_page_last 610
_journal_paper_doi 10.1039/d2cc06137f
_journal_volume 59
_journal_year 2023
_chemical_formula_moiety 'C15 H19 N O5'
_chemical_formula_sum 'C15 H19 N O5'
_chemical_formula_weight 293.31
_space_group_crystal_system monoclinic
_space_group_IT_number 14
_space_group_name_Hall '-P 2ybc'
_space_group_name_H-M_alt 'P 1 21/c 1'
_atom_sites_solution_hydrogens geom
_audit_creation_date 2015-10-12
_audit_creation_method
;
Olex2 1.2
(compiled 2015.09.30 svn.r3233 for OlexSys, GUI svn.r5103)
;
_audit_update_record
;
2022-05-25 deposited with the CCDC.	2022-12-12 downloaded from the CCDC.
;
_cell_angle_alpha 90
_cell_angle_beta 96.346(4)
_cell_angle_gamma 90
_cell_formula_units_Z 4
_cell_length_a 10.1141(4)
_cell_length_b 7.4519(4)
_cell_length_c 18.8419(8)
_cell_measurement_reflns_used 7076
_cell_measurement_temperature 120.00(15)
_cell_measurement_theta_max 30.8300
_cell_measurement_theta_min 4.0110
_cell_volume 1411.40(11)
_computing_cell_refinement
;
CrysAlisPro, Agilent Technologies,
Version 1.171.37.35 (release 13-08-2014 CrysAlis171 .NET)
(compiled Aug 13 2014,18:06:01)
;
_computing_data_collection
;
CrysAlisPro, Agilent Technologies,
Version 1.171.37.35 (release 13-08-2014 CrysAlis171 .NET)
(compiled Aug 13 2014,18:06:01)
;
_computing_data_reduction
;
CrysAlisPro, Agilent Technologies,
Version 1.171.37.35 (release 13-08-2014 CrysAlis171 .NET)
(compiled Aug 13 2014,18:06:01)
;
_computing_molecular_graphics 'Olex2 (Dolomanov et al., 2009)'
_computing_publication_material 'Olex2 (Dolomanov et al., 2009)'
_computing_structure_refinement 'ShelXL (Sheldrick, 2015)'
_computing_structure_solution 'ShelXS (Sheldrick, 2008)'
_diffrn_ambient_environment N~2~
_diffrn_ambient_temperature 120.00(15)
_diffrn_detector 'CCD plate'
_diffrn_detector_area_resol_mean 5.3095
_diffrn_detector_type Atlas
_diffrn_measured_fraction_theta_full 0.999
_diffrn_measured_fraction_theta_max 0.930
_diffrn_measurement_details
;
#__ type_ start__ end____ width___ exp.time_
  1 omega  -12.00   81.00   1.0000    7.5000
omega____ theta____ kappa____ phi______ frames
    -       12.9509   57.0000 -150.0000 93

#__ type_ start__ end____ width___ exp.time_
  2 omega  -72.00   98.00   1.0000    7.5000
omega____ theta____ kappa____ phi______ frames
    -       12.9509    0.0000 -180.0000 170

#__ type_ start__ end____ width___ exp.time_
  3 omega  -12.00   81.00   1.0000    7.5000
omega____ theta____ kappa____ phi______ frames
    -       12.9509   57.0000   90.0000 93

#__ type_ start__ end____ width___ exp.time_
  4 omega  -58.00  -33.00   1.0000    7.5000
omega____ theta____ kappa____ phi______ frames
    -       12.9509  -37.0000  120.0000 25

#__ type_ start__ end____ width___ exp.time_
  5 omega  -55.00   38.00   1.0000    7.5000
omega____ theta____ kappa____ phi______ frames
    -       12.9509  -57.0000   60.0000 93
;
_diffrn_measurement_device 'four-circle diffractometer'
_diffrn_measurement_device_type 'SuperNova, Dual, Cu at zero, Atlas'
_diffrn_measurement_method '\w scans'
_diffrn_orient_matrix_UB_11 -0.0572225000
_diffrn_orient_matrix_UB_12 -0.0459762000
_diffrn_orient_matrix_UB_13 0.0090531000
_diffrn_orient_matrix_UB_21 -0.0397173000
_diffrn_orient_matrix_UB_22 0.0760010000
_diffrn_orient_matrix_UB_23 -0.0103646000
_diffrn_orient_matrix_UB_31 -0.0112429000
_diffrn_orient_matrix_UB_32 -0.0341615000
_diffrn_orient_matrix_UB_33 -0.0352898000
_diffrn_radiation_monochromator mirror
_diffrn_radiation_probe x-ray
_diffrn_radiation_type MoK\a
_diffrn_radiation_wavelength 0.71073
_diffrn_reflns_av_R_equivalents 0.0521
_diffrn_reflns_av_unetI/netI 0.0420
_diffrn_reflns_Laue_measured_fraction_full 0.999
_diffrn_reflns_Laue_measured_fraction_max 0.930
_diffrn_reflns_limit_h_max 14
_diffrn_reflns_limit_h_min -13
_diffrn_reflns_limit_k_max 10
_diffrn_reflns_limit_k_min -10
_diffrn_reflns_limit_l_max 27
_diffrn_reflns_limit_l_min -24
_diffrn_reflns_number 19778
_diffrn_reflns_point_group_measured_fraction_full 0.999
_diffrn_reflns_point_group_measured_fraction_max 0.930
_diffrn_reflns_theta_full 25.242
_diffrn_reflns_theta_max 31.228
_diffrn_reflns_theta_min 2.942
_diffrn_source 'SuperNova (Mo) X-ray Source'
_exptl_absorpt_coefficient_mu 0.104
_exptl_absorpt_correction_T_max 0.986
_exptl_absorpt_correction_T_min 0.978
_exptl_absorpt_correction_type analytical
_exptl_absorpt_process_details
;
CrysAlisPro, Agilent Technologies,
Version 1.171.37.35 (release 13-08-2014 CrysAlis171 .NET)
(compiled Aug 13 2014,18:06:01)
Analytical numeric absorption correction using a multifaceted crystal
			model based on expressions derived by R.C. Clark & J.S. Reid.
(Clark, R. C. & Reid, J. S. (1995). Acta Cryst. A51, 887-897)
Empirical absorption correction using spherical harmonics,
 implemented in SCALE3 ABSPACK scaling algorithm.
;
_exptl_crystal_colour colourless
_exptl_crystal_colour_primary colourless
_exptl_crystal_density_diffrn 1.380
_exptl_crystal_description irregular
_exptl_crystal_F_000 624
_exptl_crystal_size_max 0.29
_exptl_crystal_size_mid 0.26
_exptl_crystal_size_min 0.18
_refine_diff_density_max 0.499
_refine_diff_density_min -0.299
_refine_diff_density_rms 0.058
_refine_ls_extinction_method none
_refine_ls_goodness_of_fit_ref 1.068
_refine_ls_hydrogen_treatment constr
_refine_ls_matrix_type full
_refine_ls_number_parameters 192
_refine_ls_number_reflns 4269
_refine_ls_number_restraints 0
_refine_ls_restrained_S_all 1.068
_refine_ls_R_factor_all 0.0652
_refine_ls_R_factor_gt 0.0521
_refine_ls_shift/su_max 0.000
_refine_ls_shift/su_mean 0.000
_refine_ls_structure_factor_coef Fsqd
_refine_ls_weighting_details 'w=1/[\s^2^(Fo^2^)+(0.0474P)^2^+0.8579P] where P=(Fo^2^+2Fc^2^)/3'
_refine_ls_weighting_scheme calc
_refine_ls_wR_factor_gt 0.1222
_refine_ls_wR_factor_ref 0.1309
_reflns_Friedel_coverage 0.000
_reflns_number_gt 3474
_reflns_number_total 4269
_reflns_threshold_expression 'I > 2\s(I)'
_cod_data_source_file d2cc06137f2.cif
_cod_data_source_block aa695_mo
_cod_depositor_comments 'Adding full bibliography for 7131091--7131095.cif.'
_cod_database_code 7131091
_chemical_oxdiff_formula C15H19N1O5
_shelx_space_group_comment
;
The symmetry employed for this shelxl refinement is uniquely defined
by the following loop, which should always be used as a source of
symmetry information in preference to the above space-group names.
They are only intended as comments.
;
_reflns_odcompleteness_completeness 99.78
_reflns_odcompleteness_iscentric 1
_reflns_odcompleteness_theta 26.32
_olex2_refinement_description
;
1. Fixed Uiso
 At 1.2 times of:
  All C(H) groups, All C(H,H) groups
 At 1.5 times of:
  All C(H,H,H) groups
2.a Ternary CH refined with riding coordinates:
 C2(H2), C3(H3)
2.b Secondary CH2 refined with riding coordinates:
 C4(H4A,H4B), C9(H9A,H9B), C10(H10A,H10B), C11(H11A,H11B), C13(H13A,H13B)
2.c Aromatic/amide H refined with riding coordinates:
 C7(H7)
2.d Idealised Me refined as rotating group:
 C14(H14A,H14B,H14C), C15(H15A,H15B,H15C)
;
_shelx_shelxl_version_number 2014/7
_olex2_date_sample_data_collection 2015-10-12
_olex2_submission_special_instructions 'No special instructions were received'

loop_
_space_group_symop_operation_xyz
'x, y, z'
'-x, y+1/2, -z+1/2'
'-x, -y, -z'
'x, -y-1/2, z-1/2'

loop_
_atom_site_label
_atom_site_type_symbol
_atom_site_fract_x
_atom_site_fract_y
_atom_site_fract_z
_atom_site_U_iso_or_equiv
_atom_site_adp_type
_atom_site_occupancy
_atom_site_site_symmetry_order
_atom_site_calc_flag
_atom_site_refinement_flags_posn
_atom_site_refinement_flags_adp
_atom_site_refinement_flags_occupancy
_atom_site_disorder_assembly
_atom_site_disorder_group
O1 O 0.76382(10) 0.52518(14) 0.22973(5) 0.0209(2) Uani 1 1 d . . . . .
N1 N 0.88051(11) 0.76246(15) 0.28360(6) 0.0158(2) Uani 1 1 d . . . . .
C1 C 0.80225(12) 0.61381(18) 0.28251(7) 0.0159(3) Uani 1 1 d . . . . .
O2 O 0.53447(12) 0.58936(18) 0.37044(9) 0.0436(4) Uani 1 1 d . . . . .
C2 C 0.76882(13) 0.58258(18) 0.35946(7) 0.0166(3) Uani 1 1 d . . . . .
H2 H 0.8346 0.5023 0.3849 0.020 Uiso 1 1 calc R . . . .
O3 O 0.62940(10) 0.33057(15) 0.34269(6) 0.0266(3) Uani 1 1 d . . . . .
C3 C 0.78252(13) 0.77283(18) 0.39118(7) 0.0164(3) Uani 1 1 d . . . . .
H3 H 0.7007 0.8390 0.3757 0.020 Uiso 1 1 calc R . . . .
O4 O 0.96156(11) 0.65028(15) 0.56198(5) 0.0226(2) Uani 1 1 d . . . . .
C4 C 0.80725(14) 0.7838(2) 0.47248(7) 0.0201(3) Uani 1 1 d . . . . .
H4A H 0.7970 0.9076 0.4869 0.024 Uiso 1 1 calc R . . . .
H4B H 0.7400 0.7133 0.4927 0.024 Uiso 1 1 calc R . . . .
O5 O 1.17358(10) 0.70329(15) 0.49348(5) 0.0212(2) Uani 1 1 d . . . . .
C5 C 0.94257(14) 0.71852(19) 0.50301(7) 0.0182(3) Uani 1 1 d . . . . .
C6 C 1.05286(13) 0.74887(18) 0.45839(7) 0.0172(3) Uani 1 1 d . . . . .
C7 C 1.03144(13) 0.81479(19) 0.39203(7) 0.0171(3) Uani 1 1 d . . . . .
H7 H 1.1051 0.8374 0.3679 0.021 Uiso 1 1 calc R . . . .
C8 C 0.89585(13) 0.85485(18) 0.35375(7) 0.0159(3) Uani 1 1 d . . . . .
C9 C 0.88081(15) 1.05577(19) 0.33361(7) 0.0196(3) Uani 1 1 d . . . . .
H9A H 0.8249 1.1170 0.3646 0.024 Uiso 1 1 calc R . . . .
H9B H 0.9669 1.1145 0.3373 0.024 Uiso 1 1 calc R . . . .
C10 C 0.81586(15) 1.0555(2) 0.25624(8) 0.0216(3) Uani 1 1 d . . . . .
H10A H 0.8372 1.1642 0.2316 0.026 Uiso 1 1 calc R . . . .
H10B H 0.7200 1.0442 0.2541 0.026 Uiso 1 1 calc R . . . .
C11 C 0.87717(14) 0.89038(19) 0.22420(7) 0.0188(3) Uani 1 1 d . . . . .
H11A H 0.8220 0.8470 0.1823 0.023 Uiso 1 1 calc R . . . .
H11B H 0.9658 0.9155 0.2117 0.023 Uiso 1 1 calc R . . . .
C12 C 0.63066(14) 0.5046(2) 0.35900(8) 0.0211(3) Uani 1 1 d . . . . .
C13 C 0.50058(15) 0.2417(2) 0.33279(9) 0.0292(3) Uani 1 1 d . . . . .
H13A H 0.5027 0.1472 0.2975 0.035 Uiso 1 1 calc R . . . .
H13B H 0.4330 0.3277 0.3148 0.035 Uiso 1 1 calc R . . . .
C14 C 0.46476(19) 0.1633(3) 0.40082(10) 0.0409(5) Uani 1 1 d . . . . .
H14A H 0.3811 0.1018 0.3921 0.061 Uiso 1 1 calc GR . . . .
H14B H 0.4576 0.2574 0.4350 0.061 Uiso 1 1 calc GR . . . .
H14C H 0.5325 0.0800 0.4193 0.061 Uiso 1 1 calc GR . . . .
C15 C 1.27956(14) 0.6845(2) 0.44978(8) 0.0255(3) Uani 1 1 d . . . . .
H15A H 1.2523 0.6057 0.4106 0.038 Uiso 1 1 calc GR . . . .
H15B H 1.3562 0.6353 0.4777 0.038 Uiso 1 1 calc GR . . . .
H15C H 1.3014 0.8000 0.4317 0.038 Uiso 1 1 calc GR . . . .

loop_
_atom_site_aniso_label
_atom_site_aniso_U_11
_atom_site_aniso_U_22
_atom_site_aniso_U_33
_atom_site_aniso_U_23
_atom_site_aniso_U_13
_atom_site_aniso_U_12
O1 0.0221(5) 0.0192(5) 0.0209(5) -0.0032(4) -0.0001(4) -0.0018(4)
N1 0.0175(5) 0.0153(5) 0.0145(5) -0.0001(4) 0.0024(4) -0.0011(4)
C1 0.0135(5) 0.0149(6) 0.0191(6) 0.0011(5) 0.0010(4) 0.0024(5)
O2 0.0188(5) 0.0348(7) 0.0798(10) -0.0076(7) 0.0171(6) -0.0003(5)
C2 0.0145(6) 0.0163(6) 0.0190(6) 0.0016(5) 0.0027(5) -0.0001(5)
O3 0.0176(5) 0.0226(6) 0.0392(6) 0.0001(5) 0.0008(4) -0.0053(4)
C3 0.0161(6) 0.0160(6) 0.0174(6) 0.0005(5) 0.0038(4) 0.0013(5)
O4 0.0299(5) 0.0236(5) 0.0143(5) 0.0008(4) 0.0032(4) -0.0029(4)
C4 0.0213(6) 0.0231(7) 0.0171(6) -0.0007(5) 0.0070(5) 0.0007(5)
O5 0.0181(5) 0.0279(6) 0.0168(5) 0.0001(4) -0.0009(4) 0.0002(4)
C5 0.0238(6) 0.0154(6) 0.0158(6) -0.0032(5) 0.0032(5) -0.0030(5)
C6 0.0182(6) 0.0158(6) 0.0172(6) -0.0025(5) 0.0007(5) -0.0017(5)
C7 0.0176(6) 0.0169(6) 0.0173(6) -0.0013(5) 0.0034(5) -0.0022(5)
C8 0.0191(6) 0.0152(6) 0.0138(6) -0.0012(5) 0.0032(4) 0.0001(5)
C9 0.0262(7) 0.0142(6) 0.0186(6) -0.0004(5) 0.0027(5) -0.0006(5)
C10 0.0272(7) 0.0176(7) 0.0196(6) 0.0029(5) 0.0005(5) 0.0005(5)
C11 0.0231(6) 0.0181(6) 0.0155(6) 0.0020(5) 0.0030(5) -0.0015(5)
C12 0.0164(6) 0.0235(7) 0.0237(7) 0.0045(6) 0.0028(5) -0.0022(5)
C13 0.0209(7) 0.0308(9) 0.0352(9) -0.0007(7) 0.0000(6) -0.0097(6)
C14 0.0348(9) 0.0508(12) 0.0369(10) 0.0050(9) 0.0030(7) -0.0192(8)
C15 0.0177(6) 0.0326(8) 0.0258(7) 0.0005(6) 0.0010(5) -0.0006(6)

loop_
_atom_type_symbol
_atom_type_description
_atom_type_scat_dispersion_real
_atom_type_scat_dispersion_imag
_atom_type_scat_source
C C 0.0033 0.0016 'International Tables Vol C Tables 4.2.6.8 and 6.1.1.4'
H H 0.0000 0.0000 'International Tables Vol C Tables 4.2.6.8 and 6.1.1.4'
N N 0.0061 0.0033 'International Tables Vol C Tables 4.2.6.8 and 6.1.1.4'
O O 0.0106 0.0060 'International Tables Vol C Tables 4.2.6.8 and 6.1.1.4'

loop_
_exptl_crystal_face_index_h
_exptl_crystal_face_index_k
_exptl_crystal_face_index_l
_exptl_crystal_face_perp_dist
_exptl_oxdiff_crystal_face_indexfrac_h
_exptl_oxdiff_crystal_face_indexfrac_k
_exptl_oxdiff_crystal_face_indexfrac_l
_exptl_oxdiff_crystal_face_x
_exptl_oxdiff_crystal_face_y
_exptl_oxdiff_crystal_face_z
7 4 20 0.1083 7.0217 4.0012 20.0282 -0.4044 -0.1824 -0.9224
6 -4 19 0.1067 6.0222 -4.0120 19.0003 0.0119 -0.7410 -0.6012
-1 -10 -2 0.1452 -0.9991 -10.0157 -2.0401 0.4992 -0.7004 0.4254
-6 -5 -19 0.1333 -6.0186 -5.0023 -19.0379 0.4020 0.0562 0.9104
-1 10 -4 0.1189 -1.0077 10.0174 -3.9643 -0.4388 0.8424 -0.1910
-5 6 19 0.1427 -5.0092 5.9913 19.1445 0.1845 0.4559 -0.8240
14 3 -2 0.0604 14.0330 3.0221 -2.1256 -0.9612 -0.3056 -0.1860
-14 -2 5 0.1134 -14.0325 -2.0225 5.1413 0.9425 0.3503 0.0454
12 -3 -15 0.0909 12.0265 -2.9812 -15.1819 -0.6886 -0.5469 0.5024
-5 3 24 0.1246 -5.0065 2.9832 24.1512 0.3680 0.1753 -0.8979
0 -8 18 0.1152 0.0086 -8.0245 18.0357 0.5317 -0.7971 -0.3624
-4 10 -3 0.1145 -4.0149 10.0133 -2.9325 -0.2572 0.9509 -0.1934
3 2 -26 0.1151 2.9989 2.0237 -26.1194 -0.5011 0.3054 0.8189
6 -9 -12 0.1276 6.0149 -8.9995 -12.1395 -0.0403 -0.7970 0.6682
-13 -1 -7 0.1122 -13.0340 -1.0118 -6.9099 0.7298 0.5124 0.4250
0 -1 26 0.1143 0.0082 -1.0187 26.0956 0.2826 -0.3482 -0.8862
-14 1 -5 0.1037 -14.0367 0.9889 -4.8846 0.7135 0.6833 0.2964
13 0 7 0.0631 13.0344 0.0102 6.9057 -0.6838 -0.5885 -0.3906

loop_
_geom_angle_atom_site_label_1
_geom_angle_atom_site_label_2
_geom_angle_atom_site_label_3
_geom_angle
_geom_angle_site_symmetry_1
_geom_angle_site_symmetry_3
_geom_angle_publ_flag
C1 N1 C8 113.26(11) . . ?
C1 N1 C11 123.58(11) . . ?
C11 N1 C8 111.68(11) . . ?
O1 C1 N1 125.81(13) . . ?
O1 C1 C2 126.93(12) . . ?
N1 C1 C2 107.24(11) . . ?
C1 C2 H2 110.2 . . ?
C3 C2 C1 101.91(11) . . ?
C3 C2 H2 110.2 . . ?
C12 C2 C1 110.55(11) . . ?
C12 C2 H2 110.2 . . ?
C12 C2 C3 113.55(11) . . ?
C12 O3 C13 117.27(12) . . ?
C2 C3 H3 108.1 . . ?
C4 C3 C2 115.91(11) . . ?
C4 C3 H3 108.1 . . ?
C4 C3 C8 113.02(11) . . ?
C8 C3 C2 103.17(10) . . ?
C8 C3 H3 108.1 . . ?
C3 C4 H4A 108.7 . . ?
C3 C4 H4B 108.7 . . ?
H4A C4 H4B 107.6 . . ?
C5 C4 C3 114.03(11) . . ?
C5 C4 H4A 108.7 . . ?
C5 C4 H4B 108.7 . . ?
C6 O5 C15 115.64(11) . . ?
O4 C5 C4 121.92(13) . . ?
O4 C5 C6 121.81(13) . . ?
C6 C5 C4 116.23(12) . . ?
O5 C6 C5 112.02(12) . . ?
C7 C6 O5 125.97(13) . . ?
C7 C6 C5 122.01(12) . . ?
C6 C7 H7 117.8 . . ?
C6 C7 C8 124.36(12) . . ?
C8 C7 H7 117.8 . . ?
N1 C8 C3 102.38(10) . . ?
N1 C8 C7 109.54(11) . . ?
N1 C8 C9 103.46(10) . . ?
C3 C8 C9 116.04(11) . . ?
C7 C8 C3 112.76(11) . . ?
C7 C8 C9 111.62(11) . . ?
C8 C9 H9A 110.8 . . ?
C8 C9 H9B 110.8 . . ?
H9A C9 H9B 108.9 . . ?
C10 C9 C8 104.61(11) . . ?
C10 C9 H9A 110.8 . . ?
C10 C9 H9B 110.8 . . ?
C9 C10 H10A 111.1 . . ?
C9 C10 H10B 111.1 . . ?
C9 C10 C11 103.10(11) . . ?
H10A C10 H10B 109.1 . . ?
C11 C10 H10A 111.1 . . ?
C11 C10 H10B 111.1 . . ?
N1 C11 C10 101.38(11) . . ?
N1 C11 H11A 111.5 . . ?
N1 C11 H11B 111.5 . . ?
C10 C11 H11A 111.5 . . ?
C10 C11 H11B 111.5 . . ?
H11A C11 H11B 109.3 . . ?
O2 C12 C2 124.35(14) . . ?
O2 C12 O3 124.51(14) . . ?
O3 C12 C2 111.13(12) . . ?
O3 C13 H13A 109.3 . . ?
O3 C13 H13B 109.3 . . ?
O3 C13 C14 111.57(13) . . ?
H13A C13 H13B 108.0 . . ?
C14 C13 H13A 109.3 . . ?
C14 C13 H13B 109.3 . . ?
C13 C14 H14A 109.5 . . ?
C13 C14 H14B 109.5 . . ?
C13 C14 H14C 109.5 . . ?
H14A C14 H14B 109.5 . . ?
H14A C14 H14C 109.5 . . ?
H14B C14 H14C 109.5 . . ?
O5 C15 H15A 109.5 . . ?
O5 C15 H15B 109.5 . . ?
O5 C15 H15C 109.5 . . ?
H15A C15 H15B 109.5 . . ?
H15A C15 H15C 109.5 . . ?
H15B C15 H15C 109.5 . . ?

loop_
_geom_bond_atom_site_label_1
_geom_bond_atom_site_label_2
_geom_bond_distance
_geom_bond_site_symmetry_2
_geom_bond_publ_flag
O1 C1 1.2210(17) . ?
N1 C1 1.3602(17) . ?
N1 C8 1.4832(17) . ?
N1 C11 1.4678(17) . ?
C1 C2 1.5424(19) . ?
O2 C12 1.1990(19) . ?
C2 H2 0.9800 . ?
C2 C3 1.5388(19) . ?
C2 C12 1.5124(19) . ?
O3 C12 1.3328(19) . ?
O3 C13 1.4550(18) . ?
C3 H3 0.9800 . ?
C3 C4 1.5267(19) . ?
C3 C8 1.5374(18) . ?
O4 C5 1.2176(17) . ?
C4 H4A 0.9700 . ?
C4 H4B 0.9700 . ?
C4 C5 1.506(2) . ?
O5 C6 1.3656(16) . ?
O5 C15 1.4289(18) . ?
C5 C6 1.4866(19) . ?
C6 C7 1.3386(19) . ?
C7 H7 0.9300 . ?
C7 C8 1.5070(19) . ?
C8 C9 1.5480(19) . ?
C9 H9A 0.9700 . ?
C9 H9B 0.9700 . ?
C9 C10 1.531(2) . ?
C10 H10A 0.9700 . ?
C10 H10B 0.9700 . ?
C10 C11 1.532(2) . ?
C11 H11A 0.9700 . ?
C11 H11B 0.9700 . ?
C13 H13A 0.9700 . ?
C13 H13B 0.9700 . ?
C13 C14 1.489(2) . ?
C14 H14A 0.9600 . ?
C14 H14B 0.9600 . ?
C14 H14C 0.9600 . ?
C15 H15A 0.9600 . ?
C15 H15B 0.9600 . ?
C15 H15C 0.9600 . ?

loop_
_geom_torsion_atom_site_label_1
_geom_torsion_atom_site_label_2
_geom_torsion_atom_site_label_3
_geom_torsion_atom_site_label_4
_geom_torsion
_geom_torsion_site_symmetry_1
_geom_torsion_site_symmetry_2
_geom_torsion_site_symmetry_3
_geom_torsion_site_symmetry_4
_geom_torsion_publ_flag
O1 C1 C2 C3 -153.11(13) . . . . ?
O1 C1 C2 C12 -32.11(19) . . . . ?
N1 C1 C2 C3 25.35(13) . . . . ?
N1 C1 C2 C12 146.36(12) . . . . ?
N1 C8 C9 C10 17.13(14) . . . . ?
C1 N1 C8 C3 -15.78(14) . . . . ?
C1 N1 C8 C7 104.11(13) . . . . ?
C1 N1 C8 C9 -136.75(11) . . . . ?
C1 N1 C11 C10 110.85(14) . . . . ?
C1 C2 C3 C4 -158.03(11) . . . . ?
C1 C2 C3 C8 -33.96(12) . . . . ?
C1 C2 C12 O2 -101.79(18) . . . . ?
C1 C2 C12 O3 76.84(14) . . . . ?
C2 C3 C4 C5 69.45(16) . . . . ?
C2 C3 C8 N1 30.59(12) . . . . ?
C2 C3 C8 C7 -87.02(13) . . . . ?
C2 C3 C8 C9 142.46(11) . . . . ?
C3 C2 C12 O2 12.0(2) . . . . ?
C3 C2 C12 O3 -169.35(11) . . . . ?
C3 C4 C5 O4 -149.73(13) . . . . ?
C3 C4 C5 C6 32.72(17) . . . . ?
C3 C8 C9 C10 -94.11(13) . . . . ?
O4 C5 C6 O5 -4.19(19) . . . . ?
O4 C5 C6 C7 176.29(13) . . . . ?
C4 C3 C8 N1 156.54(11) . . . . ?
C4 C3 C8 C7 38.92(16) . . . . ?
C4 C3 C8 C9 -91.60(14) . . . . ?
C4 C5 C6 O5 173.36(11) . . . . ?
C4 C5 C6 C7 -6.2(2) . . . . ?
O5 C6 C7 C8 176.80(13) . . . . ?
C5 C6 C7 C8 -3.8(2) . . . . ?
C6 C7 C8 N1 -126.57(14) . . . . ?
C6 C7 C8 C3 -13.26(19) . . . . ?
C6 C7 C8 C9 119.46(15) . . . . ?
C7 C8 C9 C10 134.83(12) . . . . ?
C8 N1 C1 O1 172.36(13) . . . . ?
C8 N1 C1 C2 -6.13(14) . . . . ?
C8 N1 C11 C10 -29.85(14) . . . . ?
C8 C3 C4 C5 -49.33(16) . . . . ?
C8 C9 C10 C11 -35.15(14) . . . . ?
C9 C10 C11 N1 39.09(13) . . . . ?
C11 N1 C1 O1 32.2(2) . . . . ?
C11 N1 C1 C2 -146.30(12) . . . . ?
C11 N1 C8 C3 129.17(11) . . . . ?
C11 N1 C8 C7 -110.94(12) . . . . ?
C11 N1 C8 C9 8.20(14) . . . . ?
C12 C2 C3 C4 83.08(15) . . . . ?
C12 C2 C3 C8 -152.85(11) . . . . ?
C12 O3 C13 C14 -90.83(18) . . . . ?
C13 O3 C12 O2 5.0(2) . . . . ?
C13 O3 C12 C2 -173.65(12) . . . . ?
C15 O5 C6 C5 164.78(12) . . . . ?
C15 O5 C6 C7 -15.7(2) . . . . ?
